data_4078682
loop_
_publ_author_name
'Petrus, Rafa\/l'
'Sobota, Piotr'

_publ_section_title
;
 Zinc Complexes Supported by Maltolato Ligands: Synthesis, Structure,
 Solution Behavior, and Application in Ring-Opening Polymerization of
 Lactides
;
_journal_issue 13
_journal_name_full Organometallics
_journal_page_first 4755
_journal_paper_doi 10.1021/om300321h
_journal_volume 31
_journal_year 2012
_chemical_formula_moiety 'C28 H30 O12 Zn3, C7 H8'
_chemical_formula_sum 'C35 H38 O12 Zn3'
_chemical_formula_weight 846.82
_chemical_name_systematic
; 
 ? 
;
_space_group_IT_number 2
_symmetry_cell_setting triclinic
_symmetry_space_group_name_Hall '-P 1'
_symmetry_space_group_name_H-M 'P -1'
_atom_sites_solution_hydrogens geom
_atom_sites_solution_primary direct
_atom_sites_solution_secondary difmap
_audit_creation_method SHELXL-97
_cell_angle_alpha 72.36(2)
_cell_angle_beta 71.55(2)
_cell_angle_gamma 87.50(2)
_cell_formula_units_Z 2
_cell_length_a 10.950(2)
_cell_length_b 11.432(2)
_cell_length_c 15.432(3)
_cell_measurement_reflns_used 18041
_cell_measurement_temperature 100(2)
_cell_measurement_theta_max 36.8528
_cell_measurement_theta_min 2.7891
_cell_volume 1743.4(6)
_computing_cell_refinement 'CrysAlis RED (Oxford Diffraction, 2007)'
_computing_data_collection 'CrysAlis CCD (Oxford Diffraction, 2007)'
_computing_data_reduction 'CrysAlis RED (Oxford Diffraction, 2007)'
_computing_molecular_graphics 'XP in SHELXTL (Sheldrick, 2008)'
_computing_publication_material 'SHELXL97 (Sheldrick, 2008)'
_computing_structure_refinement 'SHELXL97 (Sheldrick, 2008)'
_computing_structure_solution 'SHELXS97 (Sheldrick, 2008)'
_diffrn_ambient_temperature 100(2)
_diffrn_measured_fraction_theta_full 0.998
_diffrn_measured_fraction_theta_max 0.857
_diffrn_measurement_device_type 'KUMA KM4 CCD \k-geometry diffractometer'
_diffrn_measurement_method \w
_diffrn_radiation_monochromator graphite
_diffrn_radiation_source 'fine-focus sealed tube'
_diffrn_radiation_type MoK\a
_diffrn_radiation_wavelength 0.71073
_diffrn_reflns_av_R_equivalents 0.0264
_diffrn_reflns_av_sigmaI/netI 0.0441
_diffrn_reflns_limit_h_max 15
_diffrn_reflns_limit_h_min -18
_diffrn_reflns_limit_k_max 18
_diffrn_reflns_limit_k_min -19
_diffrn_reflns_limit_l_max 25
_diffrn_reflns_limit_l_min -25
_diffrn_reflns_number 35043
_diffrn_reflns_theta_full 26.00
_diffrn_reflns_theta_max 36.95
_diffrn_reflns_theta_min 2.79
_exptl_absorpt_coefficient_mu 2.110
_exptl_absorpt_correction_T_max 1.00000
_exptl_absorpt_correction_T_min 0.79541
_exptl_absorpt_correction_type multi-scan
_exptl_absorpt_process_details
;
CrysAlis RED (Oxford Diffraction, 2007)
;
_exptl_crystal_colour colourless
_exptl_crystal_density_diffrn 1.613
_exptl_crystal_density_method 'not measured'
_exptl_crystal_description plate
_exptl_crystal_F_000 868
_exptl_crystal_size_max 0.15
_exptl_crystal_size_mid 0.1
_exptl_crystal_size_min 0.05
_refine_diff_density_max 1.405
_refine_diff_density_min -0.429
_refine_diff_density_rms 0.089
_refine_ls_extinction_method none
_refine_ls_goodness_of_fit_ref 0.914
_refine_ls_hydrogen_treatment constr
_refine_ls_matrix_type full
_refine_ls_number_parameters 458
_refine_ls_number_reflns 15174
_refine_ls_number_restraints 0
_refine_ls_restrained_S_all 0.914
_refine_ls_R_factor_all 0.0536
_refine_ls_R_factor_gt 0.0324
_refine_ls_shift/su_max 0.002
_refine_ls_shift/su_mean 0.000
_refine_ls_structure_factor_coef Fsqd
_refine_ls_weighting_details 'calc w=1/[\s^2^(Fo^2^)+(0.0432P)^2^+0.0000P] where P=(Fo^2^+2Fc^2^)/3'
_refine_ls_weighting_scheme calc
_refine_ls_wR_factor_gt 0.0729
_refine_ls_wR_factor_ref 0.0766
_reflns_number_gt 10708
_reflns_number_total 15174
_reflns_threshold_expression >2sigma(I)
_cod_data_source_file om300321h_si_002.cif
_cod_data_source_block compound_1
_cod_database_code 4078682

loop_
_symmetry_equiv_pos_as_xyz
'x, y, z'
'-x, -y, -z'

loop_
_atom_site_label
_atom_site_type_symbol
_atom_site_fract_x
_atom_site_fract_y
_atom_site_fract_z
_atom_site_U_iso_or_equiv
_atom_site_adp_type
_atom_site_occupancy
_atom_site_symmetry_multiplicity
_atom_site_calc_flag
_atom_site_refinement_flags
Zn1 Zn 0.246610(15) 0.260515(14) 0.776629(11) 0.01529(4) Uani 1 1 d .
Zn2 Zn 0.448967(15) 0.054098(15) 0.693932(12) 0.01967(4) Uani 1 1 d .
Zn3 Zn 0.166718(15) 0.121157(14) 0.656564(11) 0.01625(4) Uani 1 1 d .
O1 O 0.37243(10) 0.36756(9) 0.79889(8) 0.0233(2) Uani 1 1 d .
C1 C 0.46261(14) 0.30908(13) 0.82331(11) 0.0206(3) Uani 1 1 d .
O2 O 0.38509(9) 0.12981(9) 0.80583(7) 0.01667(18) Uani 1 1 d .
C2 C 0.47266(13) 0.18029(12) 0.82953(10) 0.0178(2) Uani 1 1 d .
O3 O 0.65506(11) 0.17538(10) 0.88246(9) 0.0287(2) Uani 1 1 d .
C3 C 0.56617(14) 0.11721(13) 0.86131(11) 0.0208(3) Uani 1 1 d .
C4 C 0.64951(17) 0.29563(15) 0.87319(14) 0.0332(4) Uani 1 1 d .
H4 H 0.7134 0.3340 0.8868 0.040 Uiso 1 1 calc R
C5 C 0.55840(16) 0.36452(15) 0.84565(13) 0.0295(3) Uani 1 1 d .
H5 H 0.5575 0.4493 0.8410 0.035 Uiso 1 1 calc R
C6 C 0.58620(16) -0.01616(14) 0.87855(13) 0.0272(3) Uani 1 1 d .
H6A H 0.6167 -0.0475 0.9341 0.033 Uiso 1 1 calc R
H6B H 0.6505 -0.0288 0.8218 0.033 Uiso 1 1 calc R
H6C H 0.5046 -0.0602 0.8911 0.033 Uiso 1 1 calc R
O7 O 0.20155(10) 0.42553(9) 0.68738(7) 0.02013(19) Uani 1 1 d .
C7 C 0.26632(13) 0.44512(12) 0.60044(10) 0.0174(2) Uani 1 1 d .
O8 O 0.32095(9) 0.23672(8) 0.63438(7) 0.01609(18) Uani 1 1 d .
C8 C 0.33273(12) 0.34634(12) 0.56809(10) 0.0156(2) Uani 1 1 d .
O9 O 0.41222(11) 0.48220(10) 0.40858(7) 0.0252(2) Uani 1 1 d .
C9 C 0.40160(13) 0.36728(13) 0.47361(10) 0.0191(3) Uani 1 1 d .
C10 C 0.35179(16) 0.57452(14) 0.43785(12) 0.0268(3) Uani 1 1 d .
H10 H 0.3606 0.6532 0.3917 0.032 Uiso 1 1 calc R
C11 C 0.27964(15) 0.56206(13) 0.52852(11) 0.0230(3) Uani 1 1 d .
H11 H 0.2375 0.6303 0.5451 0.028 Uiso 1 1 calc R
C12 C 0.47270(15) 0.27652(15) 0.42888(11) 0.0261(3) Uani 1 1 d .
H12A H 0.4429 0.2744 0.3758 0.031 Uiso 1 1 calc R
H12B H 0.4572 0.1950 0.4768 0.031 Uiso 1 1 calc R
H12C H 0.5652 0.3000 0.4044 0.031 Uiso 1 1 calc R
C13 C 0.63455(15) 0.08888(14) 0.61591(12) 0.0269(3) Uani 1 1 d .
H13A H 0.6407 0.1371 0.5493 0.032 Uiso 1 1 calc R
H13B H 0.6749 0.1404 0.6419 0.032 Uiso 1 1 calc R
C14 C 0.71050(17) -0.02499(16) 0.61366(14) 0.0355(4) Uani 1 1 d .
H14A H 0.8028 -0.0010 0.5848 0.043 Uiso 1 1 calc R
H14B H 0.6840 -0.0674 0.5755 0.043 Uiso 1 1 calc R
H14C H 0.6937 -0.0801 0.6792 0.043 Uiso 1 1 calc R
O15 O 0.42052(10) -0.13411(9) 0.78520(7) 0.0213(2) Uani 1 1 d .
C15 C 0.33952(14) -0.19377(12) 0.76998(10) 0.0188(3) Uani 1 1 d .
O16 O 0.29475(9) -0.00910(9) 0.66695(7) 0.01852(19) Uani 1 1 d .
C16 C 0.26936(13) -0.13077(12) 0.70617(10) 0.0178(2) Uani 1 1 d .
O17 O 0.16518(11) -0.32142(9) 0.72962(8) 0.0230(2) Uani 1 1 d .
C17 C 0.18457(14) -0.19650(12) 0.68768(10) 0.0196(3) Uani 1 1 d .
C18 C 0.22808(15) -0.38094(13) 0.79025(11) 0.0239(3) Uani 1 1 d .
H18 H 0.2124 -0.4674 0.8183 0.029 Uiso 1 1 calc R
C19 C 0.31243(15) -0.32349(13) 0.81300(10) 0.0218(3) Uani 1 1 d .
H19 H 0.3538 -0.3687 0.8574 0.026 Uiso 1 1 calc R
C20 C 0.10287(15) -0.15058(14) 0.62544(12) 0.0249(3) Uani 1 1 d .
H20A H 0.1193 -0.1950 0.5780 0.030 Uiso 1 1 calc R
H20B H 0.1235 -0.0625 0.5924 0.030 Uiso 1 1 calc R
H20C H 0.0118 -0.1639 0.6648 0.030 Uiso 1 1 calc R
C21 C 0.03464(18) 0.16831(17) 0.59325(14) 0.0339(4) Uani 1 1 d .
H21A H 0.0757 0.1845 0.5233 0.041 Uiso 1 1 calc R
H21B H -0.0298 0.0985 0.6163 0.041 Uiso 1 1 calc R
C22 C -0.0337(2) 0.2801(2) 0.6108(2) 0.0601(7) Uani 1 1 d .
H22A H -0.0991 0.2978 0.5782 0.072 Uiso 1 1 calc R
H22B H 0.0288 0.3507 0.5857 0.072 Uiso 1 1 calc R
H22C H -0.0753 0.2647 0.6799 0.072 Uiso 1 1 calc R
O23 O 0.09460(9) 0.27827(9) 0.89451(7) 0.01956(19) Uani 1 1 d .
C23 C 0.00500(13) 0.19631(12) 0.92066(9) 0.0162(2) Uani 1 1 d .
O24 O 0.12331(9) 0.11787(9) 0.79556(7) 0.01691(18) Uani 1 1 d .
C24 C 0.01656(12) 0.10750(12) 0.86932(9) 0.0154(2) Uani 1 1 d .
O25 O -0.18053(9) 0.00413(9) 0.98069(7) 0.01864(19) Uani 1 1 d .
C25 C -0.07578(12) 0.01453(13) 0.90087(9) 0.0166(2) Uani 1 1 d .
C26 C -0.19526(13) 0.08833(13) 1.02700(10) 0.0195(3) Uani 1 1 d .
H26 H -0.2696 0.0802 1.0814 0.023 Uiso 1 1 calc R
C27 C -0.10978(13) 0.18382(13) 1.00023(10) 0.0192(3) Uani 1 1 d .
H27 H -0.1257 0.2427 1.0341 0.023 Uiso 1 1 calc R
C28 C -0.07514(14) -0.08475(14) 0.85716(11) 0.0233(3) Uani 1 1 d .
H28A H -0.1199 -0.1594 0.9071 0.028 Uiso 1 1 calc R
H28B H 0.0141 -0.1017 0.8268 0.028 Uiso 1 1 calc R
H28C H -0.1192 -0.0588 0.8087 0.028 Uiso 1 1 calc R
C29 C 0.1474(3) 0.4124(2) 0.32923(16) 0.0602(7) Uani 1 1 d .
H29A H 0.1613 0.3320 0.3699 0.072 Uiso 1 1 calc R
H29B H 0.0570 0.4313 0.3527 0.072 Uiso 1 1 calc R
H29C H 0.2031 0.4757 0.3312 0.072 Uiso 1 1 calc R
C30 C 0.17922(18) 0.40955(16) 0.22800(13) 0.0345(4) Uani 1 1 d .
C31 C 0.28349(19) 0.34671(15) 0.18919(15) 0.0387(4) Uani 1 1 d .
H31 H 0.3339 0.3043 0.2277 0.046 Uiso 1 1 calc R
C32 C 0.3150(2) 0.34497(17) 0.09549(16) 0.0436(5) Uani 1 1 d .
H32 H 0.3870 0.3022 0.0699 0.052 Uiso 1 1 calc R
C33 C 0.2418(2) 0.40542(18) 0.03897(15) 0.0465(5) Uani 1 1 d .
H33 H 0.2626 0.4039 -0.0253 0.056 Uiso 1 1 calc R
C34 C 0.1387(2) 0.46773(17) 0.07685(15) 0.0420(5) Uani 1 1 d .
H34 H 0.0882 0.5096 0.0382 0.050 Uiso 1 1 calc R
C35 C 0.10755(18) 0.47044(16) 0.16984(15) 0.0364(4) Uani 1 1 d .
H35 H 0.0362 0.5145 0.1945 0.044 Uiso 1 1 calc R

loop_
_atom_site_aniso_label
_atom_site_aniso_U_11
_atom_site_aniso_U_22
_atom_site_aniso_U_33
_atom_site_aniso_U_23
_atom_site_aniso_U_13
_atom_site_aniso_U_12
Zn1 0.01545(7) 0.01415(7) 0.01568(7) -0.00354(5) -0.00495(5) -0.00053(5)
Zn2 0.01729(8) 0.01944(8) 0.01998(8) -0.00591(6) -0.00242(6) -0.00275(6)
Zn3 0.01864(7) 0.01464(7) 0.01606(7) -0.00361(6) -0.00722(6) -0.00002(5)
O1 0.0236(5) 0.0156(4) 0.0322(6) -0.0044(4) -0.0135(4) -0.0003(4)
C1 0.0203(6) 0.0182(6) 0.0223(7) -0.0021(5) -0.0086(5) -0.0034(5)
O2 0.0156(4) 0.0161(4) 0.0192(5) -0.0043(4) -0.0075(4) -0.0004(3)
C2 0.0212(6) 0.0154(6) 0.0156(6) -0.0012(5) -0.0075(5) -0.0020(5)
O3 0.0275(6) 0.0237(5) 0.0414(7) -0.0052(5) -0.0239(5) -0.0015(4)
C3 0.0209(6) 0.0201(6) 0.0220(7) -0.0028(5) -0.0106(5) -0.0016(5)
C4 0.0340(9) 0.0235(7) 0.0485(11) -0.0055(7) -0.0263(8) -0.0046(6)
C5 0.0313(8) 0.0194(7) 0.0434(10) -0.0070(6) -0.0213(7) -0.0036(6)
C6 0.0282(8) 0.0228(7) 0.0379(9) -0.0087(6) -0.0214(7) 0.0056(6)
O7 0.0246(5) 0.0184(5) 0.0169(5) -0.0052(4) -0.0065(4) 0.0042(4)
C7 0.0192(6) 0.0151(6) 0.0190(6) -0.0041(5) -0.0084(5) 0.0003(5)
O8 0.0178(4) 0.0131(4) 0.0152(4) -0.0016(3) -0.0049(3) 0.0004(3)
C8 0.0153(6) 0.0137(5) 0.0172(6) -0.0031(5) -0.0057(5) -0.0013(4)
O9 0.0289(5) 0.0213(5) 0.0177(5) 0.0014(4) -0.0039(4) 0.0002(4)
C9 0.0194(6) 0.0179(6) 0.0170(6) -0.0016(5) -0.0052(5) 0.0002(5)
C10 0.0321(8) 0.0172(6) 0.0252(8) 0.0013(5) -0.0086(6) 0.0002(6)
C11 0.0297(7) 0.0147(6) 0.0241(7) -0.0026(5) -0.0112(6) 0.0022(5)
C12 0.0293(8) 0.0268(7) 0.0189(7) -0.0066(6) -0.0041(6) 0.0056(6)
C13 0.0210(7) 0.0218(7) 0.0275(8) 0.0004(6) -0.0011(6) 0.0007(5)
C14 0.0293(8) 0.0263(8) 0.0395(10) -0.0053(7) -0.0003(7) 0.0030(7)
O15 0.0233(5) 0.0180(5) 0.0209(5) -0.0050(4) -0.0052(4) -0.0023(4)
C15 0.0208(6) 0.0163(6) 0.0171(6) -0.0068(5) -0.0014(5) 0.0010(5)
O16 0.0198(5) 0.0128(4) 0.0211(5) -0.0045(4) -0.0044(4) -0.0002(3)
C16 0.0201(6) 0.0135(5) 0.0168(6) -0.0058(5) -0.0005(5) 0.0003(5)
O17 0.0296(5) 0.0138(4) 0.0252(5) -0.0057(4) -0.0078(4) -0.0027(4)
C17 0.0242(7) 0.0146(6) 0.0190(6) -0.0066(5) -0.0040(5) 0.0007(5)
C18 0.0319(8) 0.0138(6) 0.0230(7) -0.0043(5) -0.0056(6) -0.0009(5)
C19 0.0284(7) 0.0156(6) 0.0191(7) -0.0047(5) -0.0048(5) 0.0007(5)
C20 0.0291(8) 0.0208(7) 0.0288(8) -0.0105(6) -0.0121(6) 0.0006(6)
C21 0.0365(9) 0.0348(9) 0.0369(9) -0.0065(7) -0.0246(8) 0.0027(7)
C22 0.0548(13) 0.0539(13) 0.102(2) -0.0350(14) -0.0581(15) 0.0282(11)
O23 0.0205(5) 0.0185(5) 0.0186(5) -0.0058(4) -0.0043(4) -0.0017(4)
C23 0.0175(6) 0.0158(6) 0.0144(6) -0.0025(5) -0.0060(5) 0.0024(5)
O24 0.0148(4) 0.0197(4) 0.0147(4) -0.0055(4) -0.0019(3) -0.0022(3)
C24 0.0140(5) 0.0170(6) 0.0137(6) -0.0026(4) -0.0044(4) 0.0023(4)
O25 0.0146(4) 0.0210(5) 0.0172(5) -0.0036(4) -0.0028(3) -0.0010(4)
C25 0.0139(5) 0.0199(6) 0.0150(6) -0.0047(5) -0.0039(4) 0.0016(5)
C26 0.0168(6) 0.0233(6) 0.0157(6) -0.0053(5) -0.0027(5) 0.0042(5)
C27 0.0202(6) 0.0199(6) 0.0163(6) -0.0060(5) -0.0040(5) 0.0037(5)
C28 0.0196(6) 0.0244(7) 0.0257(7) -0.0104(6) -0.0038(5) -0.0033(5)
C29 0.0804(17) 0.0604(15) 0.0364(12) -0.0106(11) -0.0140(11) -0.0276(13)
C30 0.0399(9) 0.0279(8) 0.0322(9) -0.0023(7) -0.0112(7) -0.0148(7)
C31 0.0464(11) 0.0185(7) 0.0505(12) 0.0028(7) -0.0264(9) -0.0059(7)
C32 0.0488(11) 0.0199(8) 0.0539(13) -0.0101(8) -0.0054(9) -0.0052(8)
C33 0.0730(15) 0.0305(9) 0.0316(10) -0.0027(8) -0.0144(10) -0.0190(10)
C34 0.0528(12) 0.0288(9) 0.0445(11) 0.0049(8) -0.0291(10) -0.0137(8)
C35 0.0305(8) 0.0259(8) 0.0499(11) -0.0054(7) -0.0134(8) -0.0078(7)

loop_
_atom_type_symbol
_atom_type_description
_atom_type_scat_dispersion_real
_atom_type_scat_dispersion_imag
_atom_type_scat_source
C C 0.0033 0.0016 'International Tables Vol C Tables 4.2.6.8 and 6.1.1.4'
H H 0.0000 0.0000 'International Tables Vol C Tables 4.2.6.8 and 6.1.1.4'
O O 0.0106 0.0060 'International Tables Vol C Tables 4.2.6.8 and 6.1.1.4'
Zn Zn 0.2839 1.4301 'International Tables Vol C Tables 4.2.6.8 and 6.1.1.4'

loop_
_geom_angle_atom_site_label_1
_geom_angle_atom_site_label_2
_geom_angle_atom_site_label_3
_geom_angle
O1 Zn1 O24 161.76(4)
O1 Zn1 O23 92.51(5)
O24 Zn1 O23 80.08(4)
O1 Zn1 O7 86.38(4)
O24 Zn1 O7 110.17(4)
O23 Zn1 O7 90.59(4)
O1 Zn1 O2 79.76(4)
O24 Zn1 O2 88.77(4)
O23 Zn1 O2 117.18(4)
O7 Zn1 O2 149.21(4)
O1 Zn1 O8 111.59(5)
O24 Zn1 O8 80.57(4)
O23 Zn1 O8 151.82(4)
O7 Zn1 O8 77.14(4)
O2 Zn1 O8 82.61(4)
O1 Zn1 Zn3 153.01(3)
O24 Zn1 Zn3 40.22(3)
O23 Zn1 Zn3 113.97(3)
O7 Zn1 Zn3 88.11(3)
O2 Zn1 Zn3 91.91(3)
O8 Zn1 Zn3 41.51(3)
C13 Zn2 O16 131.33(6)
C13 Zn2 O2 116.15(6)
O16 Zn2 O2 110.77(4)
C13 Zn2 O15 109.03(6)
O16 Zn2 O15 78.19(4)
O2 Zn2 O15 95.08(4)
C21 Zn3 O16 137.50(6)
C21 Zn3 O24 118.63(7)
O16 Zn3 O24 93.94(4)
C21 Zn3 O8 123.77(6)
O16 Zn3 O8 83.50(4)
O24 Zn3 O8 83.94(4)
C21 Zn3 Zn1 126.00(6)
O16 Zn3 Zn1 96.45(3)
O24 Zn3 Zn1 40.72(3)
O8 Zn3 Zn1 44.45(3)
C1 O1 Zn1 113.36(9)
O1 C1 C5 122.75(13)
O1 C1 C2 120.20(12)
C5 C1 C2 117.05(13)
C2 O2 Zn2 118.43(8)
C2 O2 Zn1 109.61(8)
Zn2 O2 Zn1 108.51(5)
O2 C2 C3 123.94(12)
O2 C2 C1 116.81(12)
C3 C2 C1 119.21(12)
C4 O3 C3 120.09(12)
C2 C3 O3 120.98(13)
C2 C3 C6 127.00(13)
O3 C3 C6 112.02(12)
O3 C4 C5 123.30(14)
O3 C4 H4 118.4
C5 C4 H4 118.4
C4 C5 C1 119.25(15)
C4 C5 H5 120.4
C1 C5 H5 120.4
C3 C6 H6A 109.5
C3 C6 H6B 109.5
H6A C6 H6B 109.5
C3 C6 H6C 109.5
H6A C6 H6C 109.5
H6B C6 H6C 109.5
C7 O7 Zn1 112.40(9)
O7 C7 C11 123.85(13)
O7 C7 C8 119.97(12)
C11 C7 C8 116.18(13)
C8 O8 Zn3 116.28(8)
C8 O8 Zn1 109.00(8)
Zn3 O8 Zn1 94.05(4)
O8 C8 C9 123.25(12)
O8 C8 C7 116.82(12)
C9 C8 C7 119.92(12)
C10 O9 C9 119.62(12)
C8 C9 O9 120.94(13)
C8 C9 C12 126.68(13)
O9 C9 C12 112.37(12)
C11 C10 O9 123.68(14)
C11 C10 H10 118.2
O9 C10 H10 118.2
C10 C11 C7 119.63(14)
C10 C11 H11 120.2
C7 C11 H11 120.2
C9 C12 H12A 109.5
C9 C12 H12B 109.5
H12A C12 H12B 109.5
C9 C12 H12C 109.5
H12A C12 H12C 109.5
H12B C12 H12C 109.5
C14 C13 Zn2 114.32(11)
C14 C13 H13A 108.7
Zn2 C13 H13A 108.7
C14 C13 H13B 108.7
Zn2 C13 H13B 108.7
H13A C13 H13B 107.6
C13 C14 H14A 109.5
C13 C14 H14B 109.5
H14A C14 H14B 109.5
C13 C14 H14C 109.5
H14A C14 H14C 109.5
H14B C14 H14C 109.5
C15 O15 Zn2 111.47(9)
O15 C15 C19 123.28(14)
O15 C15 C16 119.76(12)
C19 C15 C16 116.97(13)
C16 O16 Zn3 127.21(8)
C16 O16 Zn2 113.15(9)
Zn3 O16 Zn2 109.86(5)
O16 C16 C17 124.08(13)
O16 C16 C15 116.42(12)
C17 C16 C15 119.49(12)
C18 O17 C17 120.56(12)
C16 C17 O17 120.64(13)
C16 C17 C20 128.29(13)
O17 C17 C20 111.06(12)
O17 C18 C19 122.76(13)
O17 C18 H18 118.6
C19 C18 H18 118.6
C18 C19 C15 119.55(14)
C18 C19 H19 120.2
C15 C19 H19 120.2
C17 C20 H20A 109.5
C17 C20 H20B 109.5
H20A C20 H20B 109.5
C17 C20 H20C 109.5
H20A C20 H20C 109.5
H20B C20 H20C 109.5
C22 C21 Zn3 113.61(13)
C22 C21 H21A 108.8
Zn3 C21 H21A 108.8
C22 C21 H21B 108.8
Zn3 C21 H21B 108.8
H21A C21 H21B 107.7
C21 C22 H22A 109.5
C21 C22 H22B 109.5
H22A C22 H22B 109.5
C21 C22 H22C 109.5
H22A C22 H22C 109.5
H22B C22 H22C 109.5
C23 O23 Zn1 111.36(9)
O23 C23 C27 124.02(12)
O23 C23 C24 119.77(12)
C27 C23 C24 116.20(12)
C24 O24 Zn3 136.25(8)
C24 O24 Zn1 112.11(8)
Zn3 O24 Zn1 99.06(5)
O24 C24 C25 123.27(12)
O24 C24 C23 116.67(11)
C25 C24 C23 119.94(12)
C26 O25 C25 119.92(11)
C24 C25 O25 120.91(12)
C24 C25 C28 125.93(12)
O25 C25 C28 113.14(12)
O25 C26 C27 123.13(12)
O25 C26 H26 118.4
C27 C26 H26 118.4
C26 C27 C23 119.74(13)
C26 C27 H27 120.1
C23 C27 H27 120.1
C25 C28 H28A 109.5
C25 C28 H28B 109.5
H28A C28 H28B 109.5
C25 C28 H28C 109.5
H28A C28 H28C 109.5
H28B C28 H28C 109.5
C30 C29 H29A 109.5
C30 C29 H29B 109.5
H29A C29 H29B 109.5
C30 C29 H29C 109.5
H29A C29 H29C 109.5
H29B C29 H29C 109.5
C35 C30 C31 117.99(18)
C35 C30 C29 121.5(2)
C31 C30 C29 120.5(2)
C32 C31 C30 121.10(18)
C32 C31 H31 119.5
C30 C31 H31 119.5
C33 C32 C31 120.0(2)
C33 C32 H32 120.0
C31 C32 H32 120.0
C34 C33 C32 119.19(19)
C34 C33 H33 120.4
C32 C33 H33 120.4
C33 C34 C35 120.98(19)
C33 C34 H34 119.5
C35 C34 H34 119.5
C34 C35 C30 120.73(19)
C34 C35 H35 119.6
C30 C35 H35 119.6

loop_
_geom_bond_atom_site_label_1
_geom_bond_atom_site_label_2
_geom_bond_distance
Zn1 O1 2.0531(11)
Zn1 O24 2.0545(11)
Zn1 O23 2.0973(11)
Zn1 O7 2.1150(11)
Zn1 O2 2.1359(11)
Zn1 O8 2.1833(11)
Zn1 Zn3 3.1101(6)
Zn2 C13 1.9922(16)
Zn2 O16 2.0690(11)
Zn2 O2 2.0757(11)
Zn2 O15 2.1574(12)
Zn3 C21 1.9607(16)
Zn3 O16 2.0060(11)
Zn3 O24 2.0337(10)
Zn3 O8 2.0663(11)
O1 C1 1.2607(18)
C1 C5 1.428(2)
C1 C2 1.4478(19)
O2 C2 1.3358(16)
C2 C3 1.3594(19)
O3 C4 1.339(2)
O3 C3 1.3730(17)
C3 C6 1.485(2)
C4 C5 1.339(2)
C4 H4 0.9500
C5 H5 0.9500
C6 H6A 0.9800
C6 H6B 0.9800
C6 H6C 0.9800
O7 C7 1.2581(17)
C7 C11 1.434(2)
C7 C8 1.4469(19)
O8 C8 1.3369(16)
C8 C9 1.3638(19)
O9 C10 1.3396(19)
O9 C9 1.3738(17)
C9 C12 1.477(2)
C10 C11 1.338(2)
C10 H10 0.9500
C11 H11 0.9500
C12 H12A 0.9800
C12 H12B 0.9800
C12 H12C 0.9800
C13 C14 1.517(2)
C13 H13A 0.9900
C13 H13B 0.9900
C14 H14A 0.9800
C14 H14B 0.9800
C14 H14C 0.9800
O15 C15 1.2604(17)
C15 C19 1.430(2)
C15 C16 1.442(2)
O16 C16 1.3398(16)
C16 C17 1.366(2)
O17 C18 1.3393(19)
O17 C17 1.3721(17)
C17 C20 1.482(2)
C18 C19 1.344(2)
C18 H18 0.9500
C19 H19 0.9500
C20 H20A 0.9800
C20 H20B 0.9800
C20 H20C 0.9800
C21 C22 1.505(3)
C21 H21A 0.9900
C21 H21B 0.9900
C22 H22A 0.9800
C22 H22B 0.9800
C22 H22C 0.9800
O23 C23 1.2664(17)
C23 C27 1.4283(19)
C23 C24 1.4449(19)
O24 C24 1.3282(16)
C24 C25 1.3629(19)
O25 C26 1.3392(17)
O25 C25 1.3697(16)
C25 C28 1.484(2)
C26 C27 1.345(2)
C26 H26 0.9500
C27 H27 0.9500
C28 H28A 0.9800
C28 H28B 0.9800
C28 H28C 0.9800
C29 C30 1.499(3)
C29 H29A 0.9800
C29 H29B 0.9800
C29 H29C 0.9800
C30 C35 1.388(3)
C30 C31 1.391(3)
C31 C32 1.383(3)
C31 H31 0.9500
C32 C33 1.382(3)
C32 H32 0.9500
C33 C34 1.374(3)
C33 H33 0.9500
C34 C35 1.376(3)
C34 H34 0.9500
C35 H35 0.9500

loop_
_geom_hbond_atom_site_label_D
_geom_hbond_atom_site_label_H
_geom_hbond_atom_site_label_A
_geom_hbond_distance_DH
_geom_hbond_distance_HA
_geom_hbond_distance_DA
_geom_hbond_angle_DHA
_geom_hbond_site_symmetry_A
C6 H6C O15 0.98 2.47 3.1983(19) 131.1 .
C18 H18 O1 0.95 2.54 3.2073(19) 127.6 1_545
C26 H26 O2 0.95 2.59 3.218(2) 123.5 2_557
C26 H26 O15 0.95 2.42 3.3225(19) 157.7 2_557

loop_
_geom_torsion_atom_site_label_1
_geom_torsion_atom_site_label_2
_geom_torsion_atom_site_label_3
_geom_torsion_atom_site_label_4
_geom_torsion
O1 Zn1 Zn3 C21 -109.54(10)
O24 Zn1 Zn3 C21 93.66(9)
O23 Zn1 Zn3 C21 58.50(8)
O7 Zn1 Zn3 C21 -31.31(8)
O2 Zn1 Zn3 C21 179.50(8)
O8 Zn1 Zn3 C21 -103.92(8)
O1 Zn1 Zn3 O16 68.25(7)
O24 Zn1 Zn3 O16 -88.55(5)
O23 Zn1 Zn3 O16 -123.71(5)
O7 Zn1 Zn3 O16 146.48(4)
O2 Zn1 Zn3 O16 -2.71(4)
O8 Zn1 Zn3 O16 73.87(5)
O1 Zn1 Zn3 O24 156.80(8)
O23 Zn1 Zn3 O24 -35.16(5)
O7 Zn1 Zn3 O24 -124.97(5)
O2 Zn1 Zn3 O24 85.83(5)
O8 Zn1 Zn3 O24 162.42(6)
O1 Zn1 Zn3 O8 -5.62(7)
O24 Zn1 Zn3 O8 -162.42(6)
O23 Zn1 Zn3 O8 162.42(5)
O7 Zn1 Zn3 O8 72.61(5)
O2 Zn1 Zn3 O8 -76.58(5)
O24 Zn1 O1 C1 48.16(19)
O23 Zn1 O1 C1 113.47(11)
O7 Zn1 O1 C1 -156.10(11)
O2 Zn1 O1 C1 -3.70(10)
O8 Zn1 O1 C1 -81.46(11)
Zn3 Zn1 O1 C1 -77.45(13)
Zn1 O1 C1 C5 -177.76(12)
Zn1 O1 C1 C2 2.38(18)
C13 Zn2 O2 C2 -10.30(11)
O16 Zn2 O2 C2 -176.93(9)
O15 Zn2 O2 C2 103.80(9)
C13 Zn2 O2 Zn1 115.42(6)
O16 Zn2 O2 Zn1 -51.21(5)
O15 Zn2 O2 Zn1 -130.48(5)
O1 Zn1 O2 C2 4.47(8)
O24 Zn1 O2 C2 -161.28(9)
O23 Zn1 O2 C2 -83.08(9)
O7 Zn1 O2 C2 69.10(12)
O8 Zn1 O2 C2 118.07(9)
Zn3 Zn1 O2 C2 158.62(8)
O1 Zn1 O2 Zn2 -126.24(5)
O24 Zn1 O2 Zn2 68.01(5)
O23 Zn1 O2 Zn2 146.20(4)
O7 Zn1 O2 Zn2 -61.62(9)
O8 Zn1 O2 Zn2 -12.64(4)
Zn3 Zn1 O2 Zn2 27.91(4)
Zn2 O2 C2 C3 -61.56(16)
Zn1 O2 C2 C3 173.26(12)
Zn2 O2 C2 C1 120.51(12)
Zn1 O2 C2 C1 -4.67(14)
O1 C1 C2 O2 1.8(2)
C5 C1 C2 O2 -178.07(13)
O1 C1 C2 C3 -176.25(14)
C5 C1 C2 C3 3.9(2)
O2 C2 C3 O3 178.54(13)
C1 C2 C3 O3 -3.6(2)
O2 C2 C3 C6 -2.2(2)
C1 C2 C3 C6 175.70(15)
C4 O3 C3 C2 0.9(2)
C4 O3 C3 C6 -178.45(15)
C3 O3 C4 C5 1.5(3)
O3 C4 C5 C1 -1.0(3)
O1 C1 C5 C4 178.47(17)
C2 C1 C5 C4 -1.7(2)
O1 Zn1 O7 C7 94.88(10)
O24 Zn1 O7 C7 -92.99(10)
O23 Zn1 O7 C7 -172.64(9)
O2 Zn1 O7 C7 31.89(13)
O8 Zn1 O7 C7 -18.24(9)
Zn3 Zn1 O7 C7 -58.68(9)
Zn1 O7 C7 C11 -163.76(11)
Zn1 O7 C7 C8 16.27(16)
C21 Zn3 O8 C8 -4.37(12)
O16 Zn3 O8 C8 140.38(9)
O24 Zn3 O8 C8 -124.94(9)
Zn1 Zn3 O8 C8 -113.51(10)
C21 Zn3 O8 Zn1 109.15(8)
O16 Zn3 O8 Zn1 -106.11(4)
O24 Zn3 O8 Zn1 -11.43(4)
O1 Zn1 O8 C8 -63.15(9)
O24 Zn1 O8 C8 130.99(9)
O23 Zn1 O8 C8 83.82(11)
O7 Zn1 O8 C8 17.64(8)
O2 Zn1 O8 C8 -139.03(8)
Zn3 Zn1 O8 C8 119.59(9)
O1 Zn1 O8 Zn3 177.26(4)
O24 Zn1 O8 Zn3 11.41(4)
O23 Zn1 O8 Zn3 -35.76(9)
O7 Zn1 O8 Zn3 -101.95(5)
O2 Zn1 O8 Zn3 101.39(4)
Zn3 O8 C8 C9 -89.90(14)
Zn1 O8 C8 C9 165.43(11)
Zn3 O8 C8 C7 89.17(12)
Zn1 O8 C8 C7 -15.50(13)
O7 C7 C8 O8 0.08(19)
C11 C7 C8 O8 -179.89(12)
O7 C7 C8 C9 179.18(13)
C11 C7 C8 C9 -0.79(19)
O8 C8 C9 O9 -179.04(12)
C7 C8 C9 O9 1.9(2)
O8 C8 C9 C12 0.1(2)
C7 C8 C9 C12 -178.92(14)
C10 O9 C9 C8 -1.5(2)
C10 O9 C9 C12 179.23(14)
C9 O9 C10 C11 -0.1(2)
O9 C10 C11 C7 1.2(3)
O7 C7 C11 C10 179.28(15)
C8 C7 C11 C10 -0.7(2)
O16 Zn2 C13 C14 -75.03(15)
O2 Zn2 C13 C14 121.70(13)
O15 Zn2 C13 C14 15.82(15)
C13 Zn2 O15 C15 -121.66(10)
O16 Zn2 O15 C15 8.24(9)
O2 Zn2 O15 C15 118.43(9)
Zn2 O15 C15 C19 173.14(11)
Zn2 O15 C15 C16 -6.69(15)
C21 Zn3 O16 C16 -63.40(15)
O24 Zn3 O16 C16 78.43(11)
O8 Zn3 O16 C16 161.86(11)
Zn1 Zn3 O16 C16 119.25(10)
C21 Zn3 O16 Zn2 153.56(9)
O24 Zn3 O16 Zn2 -64.62(5)
O8 Zn3 O16 Zn2 18.81(5)
Zn1 Zn3 O16 Zn2 -23.80(4)
C13 Zn2 O16 C16 96.43(10)
O2 Zn2 O16 C16 -99.62(9)
O15 Zn2 O16 C16 -8.62(8)
C13 Zn2 O16 Zn3 -114.95(7)
O2 Zn2 O16 Zn3 49.00(6)
O15 Zn2 O16 Zn3 140.00(5)
Zn3 O16 C16 C17 47.39(18)
Zn2 O16 C16 C17 -170.56(11)
Zn3 O16 C16 C15 -133.94(11)
Zn2 O16 C16 C15 8.11(14)
O15 C15 C16 O16 -0.72(19)
C19 C15 C16 O16 179.44(11)
O15 C15 C16 C17 178.02(12)
C19 C15 C16 C17 -1.83(19)
O16 C16 C17 O17 179.01(12)
C15 C16 C17 O17 0.4(2)
O16 C16 C17 C20 -1.7(2)
C15 C16 C17 C20 179.64(14)
C18 O17 C17 C16 0.7(2)
C18 O17 C17 C20 -178.67(13)
C17 O17 C18 C19 -0.2(2)
O17 C18 C19 C15 -1.3(2)
O15 C15 C19 C18 -177.55(14)
C16 C15 C19 C18 2.3(2)
O16 Zn3 C21 C22 -179.27(14)
O24 Zn3 C21 C22 45.36(18)
O8 Zn3 C21 C22 -57.37(19)
Zn1 Zn3 C21 C22 -2.52(19)
O1 Zn1 O23 C23 -162.36(9)
O24 Zn1 O23 C23 0.86(9)
O7 Zn1 O23 C23 111.24(9)
O2 Zn1 O23 C23 -82.58(10)
O8 Zn1 O23 C23 48.12(13)
Zn3 Zn1 O23 C23 23.04(10)
Zn1 O23 C23 C27 178.71(10)
Zn1 O23 C23 C24 -0.63(15)
C21 Zn3 O24 C24 22.77(14)
O16 Zn3 O24 C24 -128.82(12)
O8 Zn3 O24 C24 148.15(13)
Zn1 Zn3 O24 C24 135.86(14)
C21 Zn3 O24 Zn1 -113.09(7)
O16 Zn3 O24 Zn1 95.31(5)
O8 Zn3 O24 Zn1 12.28(4)
O1 Zn1 O24 C24 66.17(17)
O23 Zn1 O24 C24 -0.97(8)
O7 Zn1 O24 C24 -87.93(9)
O2 Zn1 O24 C24 116.90(9)
O8 Zn1 O24 C24 -160.39(9)
Zn3 Zn1 O24 C24 -148.68(10)
O1 Zn1 O24 Zn3 -145.15(12)
O23 Zn1 O24 Zn3 147.71(5)
O7 Zn1 O24 Zn3 60.75(5)
O2 Zn1 O24 Zn3 -94.42(5)
O8 Zn1 O24 Zn3 -11.71(4)
Zn3 O24 C24 C25 52.93(19)
Zn1 O24 C24 C25 -174.99(10)
Zn3 O24 C24 C23 -131.12(11)
Zn1 O24 C24 C23 0.96(14)
O23 C23 C24 O24 -0.22(18)
C27 C23 C24 O24 -179.61(11)
O23 C23 C24 C25 175.88(12)
C27 C23 C24 C25 -3.51(19)
O24 C24 C25 O25 176.20(11)
C23 C24 C25 O25 0.38(19)
O24 C24 C25 C28 -2.5(2)
C23 C24 C25 C28 -178.35(13)
C26 O25 C25 C24 2.17(19)
C26 O25 C25 C28 -178.96(12)
C25 O25 C26 C27 -1.4(2)
O25 C26 C27 C23 -2.0(2)
O23 C23 C27 C26 -175.06(13)
C24 C23 C27 C26 4.30(19)
C35 C30 C31 C32 0.1(2)
C29 C30 C31 C32 -179.00(18)
C30 C31 C32 C33 -0.6(3)
C31 C32 C33 C34 0.6(3)
C32 C33 C34 C35 -0.1(3)
C33 C34 C35 C30 -0.4(3)
C31 C30 C35 C34 0.4(2)
C29 C30 C35 C34 179.47(18)
